data_7251013
loop_
_publ_author_name
'Douib, Haiet'
'Lefeuvre, Bertrand'
'Flores Gonzalez, Jessica'
'Dorcet, Vincent'
'Pointillart, Fabrice'

_publ_section_title
;
 Versatility of the methyl-bipyrimidine-<i>N</i>-oxide ligand for the
 design of lanthanide single-molecule magnets.
;
_journal_issue 47
_journal_name_full CrystEngComm
_journal_page_first 7677
_journal_page_last 7688
_journal_paper_doi 10.1039/d5ce00831j
_journal_volume 27
_journal_year 2025
_chemical_compound_source 'synthesis as described'
_chemical_formula_moiety 'C48 H22 Dy2 F36 N8 O14, C2 Cl2'
_chemical_formula_sum 'C50 H22 Cl2 Dy2 F36 N8 O14'
_chemical_formula_weight 2038.65
_space_group_crystal_system monoclinic
_space_group_IT_number 14
_space_group_name_Hall '-P 2yn'
_space_group_name_H-M_alt 'P 1 21/n 1'
_atom_sites_solution_hydrogens geom
_atom_sites_solution_primary dual
_atom_sites_solution_secondary difmap
_audit_update_record
;
2025-08-22 deposited with the CCDC.	2025-10-14 downloaded from the CCDC.
;
_cell_angle_alpha 90
_cell_angle_beta 93.840(3)
_cell_angle_gamma 90
_cell_formula_units_Z 2
_cell_length_a 12.0886(7)
_cell_length_b 13.4975(6)
_cell_length_c 21.2220(10)
_cell_measurement_reflns_used 5799
_cell_measurement_temperature 150(2)
_cell_measurement_theta_max 23.7753
_cell_measurement_theta_min 2.2645
_cell_measurement_wavelength 0.710730
_cell_volume 3454.9(3)
_computing_cell_refinement 'Bruker APEX2 (Bruker, 2014)'
_computing_data_collection 'Bruker APEX2 (Bruker, 2014)'
_computing_data_reduction 'Bruker APEX2 (Bruker, 2014)'
_computing_molecular_graphics
;
   'SXGRAPH (L. Farrugia, 1999), Mercury (CSD, 2020)'
;
_computing_publication_material 'CRYSCALC (T. Roisnel, local program, 2020)'
_computing_structure_refinement 'SHELXL-2018_3 (Sheldrick, 2018)'
_computing_structure_solution 'SHELXT 2018_2 (Sheldrick, 2018)'
_diffrn_ambient_temperature 150(2)
_diffrn_detector 'CCD plate'
_diffrn_detector_area_resol_mean 8.33
_diffrn_measured_fraction_theta_full 0.998
_diffrn_measured_fraction_theta_max 0.992
_diffrn_measurement_device_type 'APEXII Bruker-AXS'
_diffrn_measurement_method 'CCD rotation images, thin slices'
_diffrn_orient_matrix_UB_11 -0.0784315
_diffrn_orient_matrix_UB_12 -0.0237158
_diffrn_orient_matrix_UB_13 -0.0054028
_diffrn_orient_matrix_UB_21 -0.0131565
_diffrn_orient_matrix_UB_22 0.0236814
_diffrn_orient_matrix_UB_23 0.0435164
_diffrn_orient_matrix_UB_31 -0.0234360
_diffrn_orient_matrix_UB_32 0.0660738
_diffrn_orient_matrix_UB_33 -0.0175359
_diffrn_radiation_monochromator graphite
_diffrn_radiation_probe x-ray
_diffrn_radiation_source 'fine-focus sealed tube'
_diffrn_radiation_type MoK\a
_diffrn_radiation_wavelength 0.71073
_diffrn_reflns_av_R_equivalents 0.0574
_diffrn_reflns_av_unetI/netI 0.0714
_diffrn_reflns_limit_h_max 15
_diffrn_reflns_limit_h_min -11
_diffrn_reflns_limit_k_max 16
_diffrn_reflns_limit_k_min -17
_diffrn_reflns_limit_l_max 27
_diffrn_reflns_limit_l_min -27
_diffrn_reflns_number 28825
_diffrn_reflns_theta_full 25.242
_diffrn_reflns_theta_max 27.449
_diffrn_reflns_theta_min 2.264
_exptl_absorpt_coefficient_mu 2.386
_exptl_absorpt_correction_T_max 0.788
_exptl_absorpt_correction_T_min 0.596
_exptl_absorpt_correction_type multi-scan
_exptl_absorpt_process_details
;
  [Sheldrick, G.M. (2014). SADABS Bruker AXS Inc., Madison, Wisconsin, USA]
;
_exptl_crystal_colour colourless
_exptl_crystal_density_diffrn 1.960
_exptl_crystal_description plate
_exptl_crystal_F_000 1960
_exptl_crystal_size_max 0.540
_exptl_crystal_size_mid 0.430
_exptl_crystal_size_min 0.100
_refine_diff_density_max 1.473
_refine_diff_density_min -1.334
_refine_diff_density_rms 0.166
_refine_ls_extinction_method none
_refine_ls_goodness_of_fit_ref 1.056
_refine_ls_hydrogen_treatment constr
_refine_ls_matrix_type full
_refine_ls_number_parameters 506
_refine_ls_number_reflns 7849
_refine_ls_number_restraints 146
_refine_ls_restrained_S_all 1.054
_refine_ls_R_factor_all 0.0913
_refine_ls_R_factor_gt 0.0568
_refine_ls_shift/su_max 0.008
_refine_ls_shift/su_mean 0.000
_refine_ls_structure_factor_coef Fsqd
_refine_ls_weighting_details 'w=1/[\s^2^(Fo^2^)+(0.0922P)^2^+1.6879P] where P=(Fo^2^+2Fc^2^)/3'
_refine_ls_weighting_scheme calc
_refine_ls_wR_factor_gt 0.1470
_refine_ls_wR_factor_ref 0.1709
_reflns_number_gt 5192
_reflns_number_total 7849
_reflns_threshold_expression >2sigma(I)
_cod_data_source_file d5ce00831j2.cif
_cod_data_source_block SL22
_cod_depositor_comments 'Adding full bibliography for 7251008--7251017.cif.'
_cod_original_sg_symbol_H-M 'P 21/n'
_cod_database_code 7251013

loop_
_space_group_symop_operation_xyz
'x, y, z'
'-x+1/2, y+1/2, -z+1/2'
'-x, -y, -z'
'x-1/2, -y-1/2, z-1/2'

loop_
_atom_site_label
_atom_site_type_symbol
_atom_site_fract_x
_atom_site_fract_y
_atom_site_fract_z
_atom_site_U_iso_or_equiv
_atom_site_adp_type
_atom_site_occupancy
_atom_site_site_symmetry_order
_atom_site_calc_flag
_atom_site_refinement_flags_posn
_atom_site_refinement_flags_adp
_atom_site_refinement_flags_occupancy
_atom_site_disorder_assembly
_atom_site_disorder_group
Dy1 Dy 0.51695(3) 0.58212(2) 0.58517(2) 0.03182(13) Uani 1 1 d . . . . .
O1 O 0.3239(4) 0.5635(4) 0.6049(2) 0.0432(12) Uani 1 1 d . . . . .
O2 O 0.4110(5) 0.7016(4) 0.5263(2) 0.0563(15) Uani 1 1 d . . . . .
O3 O 0.6313(5) 0.7190(4) 0.5684(2) 0.0527(15) Uani 1 1 d . . . . .
O4 O 0.4723(5) 0.6976(4) 0.6621(2) 0.0504(14) Uani 1 1 d . . . . .
O5 O 0.5027(4) 0.4622(3) 0.6634(2) 0.0378(11) Uani 1 1 d . . . . .
O6 O 0.6695(5) 0.5998(4) 0.6684(2) 0.0467(13) Uani 1 1 d . . . . .
O7 O 0.4521(4) 0.4348(3) 0.5277(2) 0.0320(10) Uani 1 1 d . . . . .
C1 C 0.1537(9) 0.5971(10) 0.6482(6) 0.080(3) Uani 1 1 d . . . . .
C2 C 0.2484(9) 0.6228(8) 0.6075(4) 0.066(2) Uani 1 1 d . . . . .
C3 C 0.2435(10) 0.7175(8) 0.5815(5) 0.087(4) Uani 1 1 d . . . . .
H3 H 0.185589 0.761429 0.591115 0.105 Uiso 1 1 calc R U . . .
C4 C 0.3247(11) 0.7483(7) 0.5408(5) 0.081(3) Uani 1 1 d . . . . .
C5 C 0.3107(17) 0.8470(10) 0.5048(9) 0.127(6) Uani 1 1 d . . . . .
C6 C 0.7395(14) 0.8622(8) 0.5741(5) 0.092(4) Uani 1 1 d . U . . .
C7 C 0.6501(11) 0.7992(7) 0.5988(4) 0.079(3) Uani 1 1 d . U . . .
C8 C 0.5916(11) 0.8353(7) 0.6498(5) 0.086(3) Uani 1 1 d . U . . .
H8 H 0.609967 0.899067 0.666321 0.103 Uiso 1 1 calc R U . . .
C9 C 0.5073(11) 0.7810(8) 0.6770(4) 0.078(3) Uani 1 1 d . U . . .
C10 C 0.4706(12) 0.8293(8) 0.7337(7) 0.104(4) Uani 0.581(7) 1 d D U P A 1
C10B C 0.4352(14) 0.8210(10) 0.7330(9) 0.104(4) Uani 0.419(7) 1 d D U P A 2
C11 C 0.4552(10) 0.3925(12) 0.7562(6) 0.086(4) Uani 0.574(14) 1 d D . P B 1
C11B C 0.4695(13) 0.3907(13) 0.7588(7) 0.086(4) Uani 0.426(14) 1 d D . P B 2
C12 C 0.5249(8) 0.4619(7) 0.7222(4) 0.062(2) Uani 1 1 d . . . . .
C13 C 0.6064(8) 0.5144(7) 0.7551(4) 0.066(3) Uani 1 1 d . . . . .
H13 H 0.616887 0.506449 0.799607 0.080 Uiso 1 1 calc R U . . .
C14 C 0.6753(9) 0.5805(6) 0.7238(4) 0.059(2) Uani 1 1 d . . . . .
C15 C 0.7690(10) 0.6328(8) 0.7637(5) 0.072(3) Uani 1 1 d . . . . .
C21 C 0.2604(7) 0.5769(6) 0.4039(4) 0.0455(19) Uani 1 1 d . . . . .
H21 H 0.305048 0.600260 0.371872 0.055 Uiso 1 1 calc R U . . .
C22 C 0.1579(7) 0.6211(7) 0.4099(4) 0.058(2) Uani 1 1 d . . . . .
H22 H 0.133158 0.674722 0.383532 0.069 Uiso 1 1 calc R U . . .
C23 C 0.0941(7) 0.5843(7) 0.4552(5) 0.065(3) Uani 1 1 d . . . . .
H23 H 0.022470 0.611398 0.459626 0.078 Uiso 1 1 calc R U . . .
C24 C 0.2302(6) 0.4737(6) 0.4854(3) 0.0432(18) Uani 1 1 d . . . . .
C25 C 0.2638(7) 0.3901(6) 0.5291(3) 0.0444(18) Uani 1 1 d . . . . .
C26 C 0.2174(9) 0.2566(8) 0.5882(4) 0.071(3) Uani 1 1 d . . . . .
H26 H 0.161340 0.215862 0.603911 0.086 Uiso 1 1 calc R U . . .
C27 C 0.3260(9) 0.2344(6) 0.6052(4) 0.063(3) Uani 1 1 d . . . . .
C28 C 0.4053(7) 0.2958(5) 0.5828(3) 0.0472(19) Uani 1 1 d . . . . .
H28 H 0.481884 0.282985 0.592269 0.057 Uiso 1 1 calc R U . . .
C29 C 0.3606(11) 0.1401(7) 0.6422(5) 0.089(4) Uani 1 1 d . . . . .
H29A H 0.318408 0.135172 0.679894 0.134 Uiso 1 1 calc R U . . .
H29B H 0.440031 0.143147 0.654824 0.134 Uiso 1 1 calc R U . . .
H29C H 0.345557 0.081914 0.615347 0.134 Uiso 1 1 calc R U . . .
N1 N 0.2990(5) 0.5034(4) 0.4409(3) 0.0395(14) Uani 1 1 d . . . . .
N2 N 0.1306(5) 0.5109(6) 0.4936(3) 0.0588(19) Uani 1 1 d . . . . .
N3 N 0.1857(6) 0.3336(6) 0.5502(3) 0.063(2) Uani 1 1 d . . . . .
N4 N 0.3724(5) 0.3745(4) 0.5473(3) 0.0395(14) Uani 1 1 d . . . . .
F1 F 0.1336(6) 0.5005(7) 0.6477(3) 0.107(2) Uani 1 1 d D . . . .
F2 F 0.0572(7) 0.6360(8) 0.6269(5) 0.164(4) Uani 1 1 d D . . . .
F3 F 0.1693(8) 0.6224(8) 0.7067(3) 0.148(3) Uani 1 1 d D . . . .
F4 F 0.3104(11) 0.8414(6) 0.4477(4) 0.178(5) Uani 1 1 d . . . . .
F5 F 0.2412(13) 0.9061(8) 0.5268(7) 0.237(8) Uani 1 1 d . . . . .
F6 F 0.4035(14) 0.9033(7) 0.5185(8) 0.222(7) Uani 1 1 d . . . . .
F7 F 0.8324(8) 0.8115(7) 0.5740(5) 0.141(3) Uani 1 1 d . . . . .
F8 F 0.7611(8) 0.9431(5) 0.6060(3) 0.124(3) Uani 1 1 d . . . . .
F9 F 0.7102(8) 0.8891(5) 0.5166(3) 0.119(3) Uani 1 1 d . . . . .
F10 F 0.4600(13) 0.7665(8) 0.7807(6) 0.124(3) Uani 0.581(7) 1 d D U P A 1
F11 F 0.3700(11) 0.8614(10) 0.7168(6) 0.124(3) Uani 0.581(7) 1 d D U P A 1
F12 F 0.5238(11) 0.9064(8) 0.7593(6) 0.124(3) Uani 0.581(7) 1 d D U P A 1
F10B F 0.5012(14) 0.8060(14) 0.7842(9) 0.124(3) Uani 0.419(7) 1 d D . P A 2
F11B F 0.4209(18) 0.9177(10) 0.7282(8) 0.124(3) Uani 0.419(7) 1 d D . P A 2
F12B F 0.3384(13) 0.7848(12) 0.7461(8) 0.124(3) Uani 0.419(7) 1 d D . P A 2
F13 F 0.4599(14) 0.3915(13) 0.8186(5) 0.129(3) Uani 0.574(14) 1 d D . P B 1
F14 F 0.4829(11) 0.3005(12) 0.7396(7) 0.129(3) Uani 0.574(14) 1 d D . P B 1
F15 F 0.3464(10) 0.3957(11) 0.7397(7) 0.129(3) Uani 0.574(14) 1 d D . P B 1
F13B F 0.5165(15) 0.3677(16) 0.8150(7) 0.129(3) Uani 0.426(14) 1 d D . P B 2
F14B F 0.3735(15) 0.4323(13) 0.7708(10) 0.129(3) Uani 0.426(14) 1 d D . P B 2
F15B F 0.4403(16) 0.3028(14) 0.7337(9) 0.129(3) Uani 0.426(14) 1 d D . P B 2
F16 F 0.8663(12) 0.6476(11) 0.7298(6) 0.109(2) Uani 0.517(7) 1 d D . P C 1
F17 F 0.7495(12) 0.7217(11) 0.7831(8) 0.109(2) Uani 0.517(7) 1 d D . P C 1
F18 F 0.8146(14) 0.5840(10) 0.8123(8) 0.109(2) Uani 0.517(7) 1 d D . P C 1
F16B F 0.8519(14) 0.5785(11) 0.7715(9) 0.109(2) Uani 0.483(7) 1 d D . P C 2
F17B F 0.7308(12) 0.6553(11) 0.8229(7) 0.109(2) Uani 0.483(7) 1 d D . P C 2
F18B F 0.7893(14) 0.7204(12) 0.7417(8) 0.109(2) Uani 0.483(7) 1 d D . P C 2
Cl1 Cl -0.0152(6) 0.0935(6) 0.5807(3) 0.226(4) Uani 1 1 d D . . . .
C51 C 0.023(2) 0.0466(16) 0.5117(14) 0.38(3) Uani 1 1 d D . . . .

loop_
_atom_site_aniso_label
_atom_site_aniso_U_11
_atom_site_aniso_U_22
_atom_site_aniso_U_33
_atom_site_aniso_U_23
_atom_site_aniso_U_13
_atom_site_aniso_U_12
Dy1 0.0455(2) 0.0312(2) 0.01878(18) 0.00027(12) 0.00224(13) 0.00229(14)
O1 0.038(3) 0.054(3) 0.038(3) -0.006(2) 0.002(2) 0.012(2)
O2 0.083(4) 0.056(3) 0.030(3) 0.005(2) 0.001(3) 0.032(3)
O3 0.086(4) 0.043(3) 0.028(3) 0.002(2) 0.001(3) -0.022(3)
O4 0.073(4) 0.050(3) 0.027(3) -0.010(2) -0.001(3) 0.016(3)
O5 0.048(3) 0.044(3) 0.020(2) 0.007(2) -0.001(2) -0.003(2)
O6 0.063(3) 0.049(3) 0.027(3) 0.002(2) -0.006(2) -0.008(2)
O7 0.040(3) 0.033(2) 0.023(2) 0.0036(18) 0.005(2) -0.0051(19)
C1 0.066(7) 0.101(9) 0.074(8) -0.007(7) 0.017(6) 0.018(7)
C2 0.067(6) 0.092(7) 0.040(5) 0.001(5) 0.006(5) 0.009(6)
C3 0.110(9) 0.091(8) 0.061(7) -0.009(6) 0.002(7) 0.051(7)
C4 0.127(10) 0.068(6) 0.045(5) 0.001(5) 0.001(6) 0.040(7)
C5 0.175(16) 0.064(8) 0.141(15) 0.033(9) 0.008(13) 0.063(10)
C6 0.166(12) 0.056(6) 0.051(6) 0.003(5) -0.008(7) -0.046(7)
C7 0.145(9) 0.051(5) 0.040(5) -0.004(4) -0.007(6) -0.030(5)
C8 0.149(9) 0.052(5) 0.055(6) -0.019(5) -0.002(6) 0.001(6)
C9 0.129(8) 0.065(6) 0.037(5) -0.018(4) -0.008(5) 0.022(6)
C10 0.158(10) 0.080(6) 0.071(6) -0.041(6) -0.022(8) 0.049(7)
C10B 0.158(10) 0.080(6) 0.071(6) -0.041(6) -0.022(8) 0.049(7)
C11 0.076(8) 0.141(10) 0.042(6) 0.003(6) 0.009(6) -0.062(9)
C11B 0.076(8) 0.141(10) 0.042(6) 0.003(6) 0.009(6) -0.062(9)
C12 0.081(7) 0.069(6) 0.037(5) 0.017(4) 0.008(5) -0.007(5)
C13 0.087(7) 0.084(6) 0.028(4) 0.014(4) -0.004(4) -0.016(5)
C14 0.077(6) 0.058(5) 0.040(5) 0.004(4) -0.005(5) -0.004(4)
C15 0.104(9) 0.063(6) 0.047(6) -0.004(5) -0.016(6) -0.010(6)
C21 0.042(4) 0.067(5) 0.028(4) 0.009(3) 0.003(3) -0.003(4)
C22 0.042(5) 0.076(6) 0.053(5) 0.022(5) -0.008(4) 0.005(4)
C23 0.033(4) 0.098(7) 0.064(6) 0.008(5) 0.003(4) 0.015(4)
C24 0.032(4) 0.061(5) 0.036(4) 0.001(4) -0.001(3) -0.012(3)
C25 0.049(5) 0.053(4) 0.031(4) 0.005(3) 0.005(3) -0.011(4)
C26 0.091(7) 0.088(7) 0.036(5) 0.007(5) 0.013(5) -0.041(6)
C27 0.100(8) 0.060(5) 0.031(4) 0.012(4) 0.004(5) -0.026(5)
C28 0.070(5) 0.040(4) 0.031(4) 0.004(3) 0.000(4) -0.005(4)
C29 0.159(12) 0.060(6) 0.049(6) 0.022(5) -0.002(7) -0.032(7)
N1 0.039(3) 0.050(3) 0.029(3) 0.000(3) 0.001(3) -0.006(3)
N2 0.035(4) 0.090(5) 0.052(4) 0.012(4) 0.004(3) -0.002(4)
N3 0.070(5) 0.072(5) 0.048(4) 0.009(4) 0.006(4) -0.033(4)
N4 0.058(4) 0.041(3) 0.021(3) 0.001(2) 0.011(3) -0.010(3)
F1 0.089(5) 0.156(7) 0.081(5) 0.003(5) 0.051(4) 0.000(5)
F2 0.087(5) 0.217(10) 0.194(10) 0.041(8) 0.046(6) 0.075(6)
F3 0.153(8) 0.238(10) 0.059(5) -0.040(6) 0.047(5) -0.012(7)
F4 0.325(15) 0.116(6) 0.085(6) 0.052(5) -0.044(8) 0.027(8)
F5 0.294(17) 0.138(8) 0.294(18) 0.082(9) 0.125(14) 0.136(10)
F6 0.287(18) 0.084(6) 0.288(18) 0.066(8) -0.037(14) 0.004(8)
F7 0.134(7) 0.116(6) 0.172(9) -0.013(6) -0.001(7) -0.049(6)
F8 0.222(9) 0.074(4) 0.074(4) -0.005(3) -0.018(5) -0.081(5)
F9 0.215(9) 0.082(4) 0.060(4) 0.012(3) 0.003(5) -0.072(5)
F10 0.156(7) 0.119(6) 0.102(5) -0.070(4) 0.035(5) -0.017(5)
F11 0.156(7) 0.119(6) 0.102(5) -0.070(4) 0.035(5) -0.017(5)
F12 0.156(7) 0.119(6) 0.102(5) -0.070(4) 0.035(5) -0.017(5)
F10B 0.156(7) 0.119(6) 0.102(5) -0.070(4) 0.035(5) -0.017(5)
F11B 0.156(7) 0.119(6) 0.102(5) -0.070(4) 0.035(5) -0.017(5)
F12B 0.156(7) 0.119(6) 0.102(5) -0.070(4) 0.035(5) -0.017(5)
F13 0.121(7) 0.187(6) 0.077(4) 0.048(4) -0.017(4) -0.087(5)
F14 0.121(7) 0.187(6) 0.077(4) 0.048(4) -0.017(4) -0.087(5)
F15 0.121(7) 0.187(6) 0.077(4) 0.048(4) -0.017(4) -0.087(5)
F13B 0.121(7) 0.187(6) 0.077(4) 0.048(4) -0.017(4) -0.087(5)
F14B 0.121(7) 0.187(6) 0.077(4) 0.048(4) -0.017(4) -0.087(5)
F15B 0.121(7) 0.187(6) 0.077(4) 0.048(4) -0.017(4) -0.087(5)
F16 0.114(6) 0.112(5) 0.097(6) -0.008(5) -0.022(5) -0.022(4)
F17 0.114(6) 0.112(5) 0.097(6) -0.008(5) -0.022(5) -0.022(4)
F18 0.114(6) 0.112(5) 0.097(6) -0.008(5) -0.022(5) -0.022(4)
F16B 0.114(6) 0.112(5) 0.097(6) -0.008(5) -0.022(5) -0.022(4)
F17B 0.114(6) 0.112(5) 0.097(6) -0.008(5) -0.022(5) -0.022(4)
F18B 0.114(6) 0.112(5) 0.097(6) -0.008(5) -0.022(5) -0.022(4)
Cl1 0.178(5) 0.287(9) 0.223(8) -0.086(6) 0.088(5) -0.133(5)
C51 0.15(3) 0.43(6) 0.58(7) -0.33(5) 0.10(3) 0.05(3)

loop_
_atom_type_symbol
_atom_type_description
_atom_type_scat_dispersion_real
_atom_type_scat_dispersion_imag
_atom_type_scat_source
C C 0.0033 0.0016 'International Tables Vol C Tables 4.2.6.8 and 6.1.1.4'
H H 0.0000 0.0000 'International Tables Vol C Tables 4.2.6.8 and 6.1.1.4'
Dy Dy -0.1892 4.4098 'International Tables Vol C Tables 4.2.6.8 and 6.1.1.4'
O O 0.0106 0.0060 'International Tables Vol C Tables 4.2.6.8 and 6.1.1.4'
N N 0.0061 0.0033 'International Tables Vol C Tables 4.2.6.8 and 6.1.1.4'
F F 0.0171 0.0103 'International Tables Vol C Tables 4.2.6.8 and 6.1.1.4'
Cl Cl 0.1484 0.1585 'International Tables Vol C Tables 4.2.6.8 and 6.1.1.4'

loop_
_geom_angle_atom_site_label_1
_geom_angle_atom_site_label_2
_geom_angle_atom_site_label_3
_geom_angle
_geom_angle_site_symmetry_1
_geom_angle_site_symmetry_3
_geom_angle_publ_flag
O5 Dy1 O4 86.21(18) . . ?
O5 Dy1 O3 136.51(17) . . ?
O4 Dy1 O3 75.4(2) . . ?
O5 Dy1 O2 141.8(2) . . ?
O4 Dy1 O2 76.88(18) . . ?
O3 Dy1 O2 71.7(2) . . ?
O5 Dy1 O1 71.69(17) . . ?
O4 Dy1 O1 71.23(19) . . ?
O3 Dy1 O1 133.97(19) . . ?
O2 Dy1 O1 70.5(2) . . ?
O5 Dy1 O7 75.74(15) . . ?
O4 Dy1 O7 144.09(19) . . ?
O3 Dy1 O7 137.71(17) . . ?
O2 Dy1 O7 98.49(17) . . ?
O1 Dy1 O7 73.68(16) . . ?
O5 Dy1 O7 130.71(15) . 3_666 ?
O4 Dy1 O7 142.79(16) . 3_666 ?
O3 Dy1 O7 78.25(16) . 3_666 ?
O2 Dy1 O7 70.17(17) . 3_666 ?
O1 Dy1 O7 111.79(16) . 3_666 ?
O7 Dy1 O7 60.08(17) . 3_666 ?
O5 Dy1 O6 69.31(16) . . ?
O4 Dy1 O6 68.58(18) . . ?
O3 Dy1 O6 67.32(17) . . ?
O2 Dy1 O6 131.44(18) . . ?
O1 Dy1 O6 124.69(18) . . ?
O7 Dy1 O6 129.42(15) . . ?
O7 Dy1 O6 123.27(17) 3_666 . ?
O5 Dy1 N1 87.06(18) . 3_666 ?
O4 Dy1 N1 133.11(18) . 3_666 ?
O3 Dy1 N1 78.26(19) . 3_666 ?
O2 Dy1 N1 129.18(19) . 3_666 ?
O1 Dy1 N1 147.45(17) . 3_666 ?
O7 Dy1 N1 77.40(17) . 3_666 ?
O7 Dy1 N1 64.10(16) 3_666 3_666 ?
O6 Dy1 N1 65.66(18) . 3_666 ?
C2 O1 Dy1 132.6(6) . . ?
C4 O2 Dy1 129.3(6) . . ?
C7 O3 Dy1 132.9(6) . . ?
C9 O4 Dy1 133.8(7) . . ?
C12 O5 Dy1 133.4(5) . . ?
C14 O6 Dy1 131.9(6) . . ?
N4 O7 Dy1 123.4(4) . . ?
N4 O7 Dy1 113.8(3) . 3_666 ?
Dy1 O7 Dy1 119.92(17) . 3_666 ?
F3 C1 F1 106.4(11) . . ?
F3 C1 F2 106.9(10) . . ?
F1 C1 F2 103.3(11) . . ?
F3 C1 C2 114.7(10) . . ?
F1 C1 C2 111.4(9) . . ?
F2 C1 C2 113.2(10) . . ?
O1 C2 C3 126.6(11) . . ?
O1 C2 C1 118.2(9) . . ?
C3 C2 C1 114.9(10) . . ?
C2 C3 C4 120.0(10) . . ?
C2 C3 H3 120.0 . . ?
C4 C3 H3 120.0 . . ?
O2 C4 C3 128.1(9) . . ?
O2 C4 C5 111.8(12) . . ?
C3 C4 C5 120.0(12) . . ?
F4 C5 F5 116.6(15) . . ?
F4 C5 F6 101.3(18) . . ?
F5 C5 F6 97.3(16) . . ?
F4 C5 C4 115.7(13) . . ?
F5 C5 C4 114.5(16) . . ?
F6 C5 C4 108.3(14) . . ?
F9 C6 F8 106.6(9) . . ?
F9 C6 F7 108.8(13) . . ?
F8 C6 F7 107.2(12) . . ?
F9 C6 C7 109.2(11) . . ?
F8 C6 C7 114.8(11) . . ?
F7 C6 C7 110.0(9) . . ?
O3 C7 C8 126.6(10) . . ?
O3 C7 C6 114.6(10) . . ?
C8 C7 C6 118.7(9) . . ?
C9 C8 C7 123.0(9) . . ?
C9 C8 H8 118.5 . . ?
C7 C8 H8 118.5 . . ?
O4 C9 C8 127.9(9) . . ?
O4 C9 C10 119.8(11) . . ?
C8 C9 C10 111.9(9) . . ?
O4 C9 C10B 107.4(11) . . ?
C8 C9 C10B 124.6(9) . . ?
F11 C10 F12 105.5(9) . . ?
F11 C10 F10 106.4(9) . . ?
F12 C10 F10 105.4(8) . . ?
F11 C10 C9 104.3(10) . . ?
F12 C10 C9 121.4(12) . . ?
F10 C10 C9 112.7(11) . . ?
F12B C10B F10B 105.5(10) . . ?
F12B C10B F11B 105.7(9) . . ?
F10B C10B F11B 106.5(9) . . ?
F12B C10B C9 124.3(13) . . ?
F10B C10B C9 103.2(13) . . ?
F11B C10B C9 110.4(13) . . ?
F13 C11 F15 103.8(8) . . ?
F13 C11 F14 105.1(9) . . ?
F15 C11 F14 102.7(8) . . ?
F13 C11 C12 120.5(12) . . ?
F15 C11 C12 115.6(11) . . ?
F14 C11 C12 107.3(12) . . ?
F13B C11B F14B 104.8(9) . . ?
F13B C11B F15B 103.8(9) . . ?
F14B C11B F15B 103.8(9) . . ?
F13B C11B C12 117.4(14) . . ?
F14B C11B C12 105.4(14) . . ?
F15B C11B C12 120.0(16) . . ?
O5 C12 C13 127.1(8) . . ?
O5 C12 C11B 117.7(9) . . ?
C13 C12 C11B 114.6(9) . . ?
O5 C12 C11 113.3(8) . . ?
C13 C12 C11 119.5(8) . . ?
C12 C13 C14 120.8(8) . . ?
C12 C13 H13 119.6 . . ?
C14 C13 H13 119.6 . . ?
O6 C14 C13 126.8(8) . . ?
O6 C14 C15 115.5(9) . . ?
C13 C14 C15 117.7(8) . . ?
F16B C15 F18B 114.5(15) . . ?
F17 C15 F18 106.9(11) . . ?
F16B C15 F17B 108.6(12) . . ?
F18B C15 F17B 101.9(12) . . ?
F17 C15 F16 101.8(12) . . ?
F18 C15 F16 98.6(13) . . ?
F16B C15 C14 111.1(11) . . ?
F17 C15 C14 117.1(11) . . ?
F18B C15 C14 111.7(10) . . ?
F18 C15 C14 117.2(10) . . ?
F17B C15 C14 108.5(11) . . ?
F16 C15 C14 112.7(9) . . ?
N1 C21 C22 123.2(8) . . ?
N1 C21 H21 118.4 . . ?
C22 C21 H21 118.4 . . ?
C23 C22 C21 117.2(8) . . ?
C23 C22 H22 121.4 . . ?
C21 C22 H22 121.4 . . ?
N2 C23 C22 121.3(8) . . ?
N2 C23 H23 119.4 . . ?
C22 C23 H23 119.4 . . ?
N2 C24 N1 125.6(7) . . ?
N2 C24 C25 114.5(7) . . ?
N1 C24 C25 119.9(7) . . ?
N3 C25 N4 121.0(7) . . ?
N3 C25 C24 118.4(7) . . ?
N4 C25 C24 120.6(7) . . ?
N3 C26 C27 123.5(9) . . ?
N3 C26 H26 118.3 . . ?
C27 C26 H26 118.3 . . ?
C26 C27 C28 117.0(8) . . ?
C26 C27 C29 122.6(9) . . ?
C28 C27 C29 120.1(10) . . ?
N4 C28 C27 118.8(8) . . ?
N4 C28 H28 120.6 . . ?
C27 C28 H28 120.6 . . ?
C27 C29 H29A 109.5 . . ?
C27 C29 H29B 109.5 . . ?
H29A C29 H29B 109.5 . . ?
C27 C29 H29C 109.5 . . ?
H29A C29 H29C 109.5 . . ?
H29B C29 H29C 109.5 . . ?
C21 N1 C24 115.0(7) . . ?
C21 N1 Dy1 118.5(5) . 3_666 ?
C24 N1 Dy1 126.1(5) . 3_666 ?
C24 N2 C23 117.8(8) . . ?
C25 N3 C26 117.8(8) . . ?
C28 N4 O7 117.2(6) . . ?
C28 N4 C25 121.7(7) . . ?
O7 N4 C25 121.0(6) . . ?
C51 C51 Cl1 120(2) 3_556 . ?

loop_
_geom_bond_atom_site_label_1
_geom_bond_atom_site_label_2
_geom_bond_distance
_geom_bond_site_symmetry_2
_geom_bond_publ_flag
Dy1 O5 2.334(4) . ?
Dy1 O4 2.346(5) . ?
Dy1 O3 2.349(5) . ?
Dy1 O2 2.365(5) . ?
Dy1 O1 2.411(5) . ?
Dy1 O7 2.436(4) . ?
Dy1 O7 2.459(4) 3_666 ?
Dy1 O6 2.478(5) . ?
Dy1 N1 2.598(6) 3_666 ?
O1 C2 1.219(11) . ?
O2 C4 1.273(12) . ?
O3 C7 1.272(10) . ?
O4 C9 1.236(11) . ?
O5 C12 1.257(9) . ?
O6 C14 1.203(10) . ?
O7 N4 1.349(7) . ?
C1 F3 1.290(13) . ?
C1 F1 1.327(13) . ?
C1 F2 1.330(12) . ?
C1 C2 1.519(15) . ?
C2 C3 1.392(14) . ?
C3 C4 1.413(16) . ?
C3 H3 0.9500 . ?
C4 C5 1.540(15) . ?
C5 F4 1.214(19) . ?
C5 F5 1.270(18) . ?
C5 F6 1.37(2) . ?
C6 F9 1.300(12) . ?
C6 F8 1.303(12) . ?
C6 F7 1.315(16) . ?
C6 C7 1.496(16) . ?
C7 C8 1.419(15) . ?
C8 C9 1.410(16) . ?
C8 H8 0.9500 . ?
C9 C10 1.465(17) . ?
C9 C10B 1.61(2) . ?
C10 F11 1.318(9) . ?
C10 F12 1.321(9) . ?
C10 F10 1.321(9) . ?
C10B F12B 1.315(9) . ?
C10B F10B 1.320(9) . ?
C10B F11B 1.320(9) . ?
C11 F13 1.321(9) . ?
C11 F15 1.339(9) . ?
C11 F14 1.339(9) . ?
C11 C12 1.480(17) . ?
C11B F13B 1.323(9) . ?
C11B F14B 1.330(9) . ?
C11B F15B 1.339(9) . ?
C11B C12 1.431(19) . ?
C12 C13 1.368(12) . ?
C13 C14 1.416(13) . ?
C13 H13 0.9500 . ?
C14 C15 1.540(13) . ?
C15 F16B 1.243(18) . ?
C15 F17 1.296(17) . ?
C15 F18B 1.301(18) . ?
C15 F18 1.313(17) . ?
C15 F17B 1.400(18) . ?
C15 F16 1.433(18) . ?
C21 N1 1.331(9) . ?
C21 C22 1.389(12) . ?
C21 H21 0.9500 . ?
C22 C23 1.366(13) . ?
C22 H22 0.9500 . ?
C23 N2 1.338(11) . ?
C23 H23 0.9500 . ?
C24 N2 1.327(10) . ?
C24 N1 1.360(9) . ?
C24 C25 1.499(10) . ?
C25 N3 1.315(10) . ?
C25 N4 1.359(10) . ?
C26 N3 1.355(12) . ?
C26 C27 1.371(14) . ?
C26 H26 0.9500 . ?
C27 C28 1.376(12) . ?
C27 C29 1.538(12) . ?
C28 N4 1.347(9) . ?
C28 H28 0.9500 . ?
C29 H29A 0.9800 . ?
C29 H29B 0.9800 . ?
C29 H29C 0.9800 . ?
Cl1 C51 1.687(18) . ?
C51 C51 1.45(2) 3_556 ?

loop_
_geom_torsion_atom_site_label_1
_geom_torsion_atom_site_label_2
_geom_torsion_atom_site_label_3
_geom_torsion_atom_site_label_4
_geom_torsion
_geom_torsion_site_symmetry_1
_geom_torsion_site_symmetry_2
_geom_torsion_site_symmetry_3
_geom_torsion_site_symmetry_4
_geom_torsion_publ_flag
Dy1 O1 C2 C3 20.8(14) . . . . ?
Dy1 O1 C2 C1 -152.9(7) . . . . ?
F3 C1 C2 O1 87.0(13) . . . . ?
F1 C1 C2 O1 -33.8(13) . . . . ?
F2 C1 C2 O1 -149.8(10) . . . . ?
F3 C1 C2 C3 -87.4(13) . . . . ?
F1 C1 C2 C3 151.7(10) . . . . ?
F2 C1 C2 C3 35.8(15) . . . . ?
O1 C2 C3 C4 8.7(17) . . . . ?
C1 C2 C3 C4 -177.5(10) . . . . ?
Dy1 O2 C4 C3 -27.7(16) . . . . ?
Dy1 O2 C4 C5 155.7(10) . . . . ?
C2 C3 C4 O2 -4.8(18) . . . . ?
C2 C3 C4 C5 171.5(12) . . . . ?
O2 C4 C5 F4 54(2) . . . . ?
C3 C4 C5 F4 -122.5(17) . . . . ?
O2 C4 C5 F5 -165.6(17) . . . . ?
C3 C4 C5 F5 18(3) . . . . ?
O2 C4 C5 F6 -58.3(17) . . . . ?
C3 C4 C5 F6 124.7(16) . . . . ?
Dy1 O3 C7 C8 -9.8(16) . . . . ?
Dy1 O3 C7 C6 174.0(7) . . . . ?
F9 C6 C7 O3 62.0(14) . . . . ?
F8 C6 C7 O3 -178.3(10) . . . . ?
F7 C6 C7 O3 -57.3(13) . . . . ?
F9 C6 C7 C8 -114.5(12) . . . . ?
F8 C6 C7 C8 5.1(17) . . . . ?
F7 C6 C7 C8 126.2(11) . . . . ?
O3 C7 C8 C9 5.0(18) . . . . ?
C6 C7 C8 C9 -178.9(11) . . . . ?
Dy1 O4 C9 C8 -0.2(16) . . . . ?
Dy1 O4 C9 C10 -172.1(7) . . . . ?
Dy1 O4 C9 C10B 177.6(7) . . . . ?
C7 C8 C9 O4 0.2(18) . . . . ?
C7 C8 C9 C10 172.6(10) . . . . ?
C7 C8 C9 C10B -177.3(11) . . . . ?
O4 C9 C10 F11 -77.1(12) . . . . ?
C8 C9 C10 F11 109.7(11) . . . . ?
O4 C9 C10 F12 164.2(10) . . . . ?
C8 C9 C10 F12 -9.0(15) . . . . ?
O4 C9 C10 F10 37.9(14) . . . . ?
C8 C9 C10 F10 -135.2(10) . . . . ?
O4 C9 C10B F12B -18.3(16) . . . . ?
C8 C9 C10B F12B 159.6(13) . . . . ?
O4 C9 C10B F10B 101.2(11) . . . . ?
C8 C9 C10B F10B -80.9(13) . . . . ?
O4 C9 C10B F11B -145.4(10) . . . . ?
C8 C9 C10B F11B 32.5(15) . . . . ?
Dy1 O5 C12 C13 -31.2(15) . . . . ?
Dy1 O5 C12 C11B 157.2(10) . . . . ?
Dy1 O5 C12 C11 151.5(8) . . . . ?
F13B C11B C12 O5 158.4(12) . . . . ?
F14B C11B C12 O5 -85.5(14) . . . . ?
F15B C11B C12 O5 31.0(17) . . . . ?
F13B C11B C12 C13 -14.2(18) . . . . ?
F14B C11B C12 C13 101.9(13) . . . . ?
F15B C11B C12 C13 -141.6(13) . . . . ?
F13 C11 C12 O5 -172.4(10) . . . . ?
F15 C11 C12 O5 -46.3(15) . . . . ?
F14 C11 C12 O5 67.5(12) . . . . ?
F13 C11 C12 C13 10.0(16) . . . . ?
F15 C11 C12 C13 136.1(12) . . . . ?
F14 C11 C12 C13 -110.0(12) . . . . ?
O5 C12 C13 C14 2.0(17) . . . . ?
C11B C12 C13 C14 173.8(12) . . . . ?
C11 C12 C13 C14 179.2(11) . . . . ?
Dy1 O6 C14 C13 20.3(14) . . . . ?
Dy1 O6 C14 C15 -160.6(6) . . . . ?
C12 C13 C14 O6 2.2(17) . . . . ?
C12 C13 C14 C15 -176.9(10) . . . . ?
O6 C14 C15 F16B -96.7(14) . . . . ?
C13 C14 C15 F16B 82.5(16) . . . . ?
O6 C14 C15 F17 83.8(16) . . . . ?
C13 C14 C15 F17 -97.0(14) . . . . ?
O6 C14 C15 F18B 32.5(17) . . . . ?
C13 C14 C15 F18B -148.3(13) . . . . ?
O6 C14 C15 F18 -147.2(13) . . . . ?
C13 C14 C15 F18 32.0(18) . . . . ?
O6 C14 C15 F17B 144.0(11) . . . . ?
C13 C14 C15 F17B -36.8(14) . . . . ?
O6 C14 C15 F16 -33.8(14) . . . . ?
C13 C14 C15 F16 145.4(11) . . . . ?
N1 C21 C22 C23 -1.7(13) . . . . ?
C21 C22 C23 N2 2.1(14) . . . . ?
N2 C24 C25 N3 28.9(11) . . . . ?
N1 C24 C25 N3 -149.4(7) . . . . ?
N2 C24 C25 N4 -150.0(7) . . . . ?
N1 C24 C25 N4 31.7(10) . . . . ?
N3 C26 C27 C28 1.3(14) . . . . ?
N3 C26 C27 C29 -172.9(8) . . . . ?
C26 C27 C28 N4 1.6(12) . . . . ?
C29 C27 C28 N4 175.9(7) . . . . ?
C22 C21 N1 C24 0.3(11) . . . . ?
C22 C21 N1 Dy1 173.6(6) . . . 3_666 ?
N2 C24 N1 C21 0.8(11) . . . . ?
C25 C24 N1 C21 178.9(6) . . . . ?
N2 C24 N1 Dy1 -171.9(6) . . . 3_666 ?
C25 C24 N1 Dy1 6.2(9) . . . 3_666 ?
N1 C24 N2 C23 -0.4(12) . . . . ?
C25 C24 N2 C23 -178.6(7) . . . . ?
C22 C23 N2 C24 -1.1(13) . . . . ?
N4 C25 N3 C26 -2.9(12) . . . . ?
C24 C25 N3 C26 178.2(8) . . . . ?
C27 C26 N3 C25 -0.6(14) . . . . ?
C27 C28 N4 O7 178.1(6) . . . . ?
C27 C28 N4 C25 -5.1(11) . . . . ?
Dy1 O7 N4 C28 -92.9(6) . . . . ?
Dy1 O7 N4 C28 106.4(5) 3_666 . . . ?
Dy1 O7 N4 C25 90.3(6) . . . . ?
Dy1 O7 N4 C25 -70.4(7) 3_666 . . . ?
N3 C25 N4 C28 5.9(11) . . . . ?
C24 C25 N4 C28 -175.2(7) . . . . ?
N3 C25 N4 O7 -177.4(7) . . . . ?
C24 C25 N4 O7 1.5(10) . . . . ?
